data_4031881
loop_
_publ_author_name
'Saglam, Mehmet F.'
'Alborzi, Ali R.'
'Payne, Alan D.'
'Willis, Anthony C.'
'Paddon-Row, Michael N'
'Sherburn, Michael S.'

_publ_section_title
;
 Synthesis and Diels-Alder Reactivity of Substituted [4]Dendralenes.
;
_journal_issue 4
_journal_name_full 'The Journal of organic chemistry'
_journal_page_first 1461
_journal_page_last 1475
_journal_paper_doi 10.1021/acs.joc.5b02583
_journal_volume 81
_journal_year 2016
_chemical_compound_source local
_chemical_formula_moiety 'C19 H22 N2 O4'
_chemical_formula_sum 'C19 H22 N2 O4'
_chemical_formula_weight 342.39
_space_group_IT_number 14
_symmetry_cell_setting monoclinic
_symmetry_space_group_name_Hall '-P 2ybc'
_symmetry_space_group_name_H-M 'P 1 21/c 1'
_atom_sites_solution_hydrogens geom
_atom_sites_solution_primary direct
_audit_creation_date 08-05-08
_audit_creation_method CRYSTALS_ver_12.18
_audit_update_record
;
2008-05-08 - Report on C19 H22 N2 O4
             by Anthony C. Willis
             for Alireza Alborzi and Mick Sherburn
2008-05-08 - passes checkcif tests with minor warnings
2015-09-01 - CCDC version
;
_cell_angle_alpha 90
_cell_angle_beta 97.1851(10)
_cell_angle_gamma 90
_cell_formula_units_Z 4
_cell_length_a 6.8438(2)
_cell_length_b 9.8978(2)
_cell_length_c 24.5997(6)
_cell_measurement_reflns_used 33928
_cell_measurement_temperature 200
_cell_measurement_theta_max 27.5
_cell_measurement_theta_min 2.6
_cell_volume 1653.26(7)
_computing_cell_refinement 'Denzo/Scalepack (Otwinowski & Minor, 1997)'
_computing_data_collection 'COLLECT (Nonius BV, 1997)'
_computing_data_reduction 'Denzo/Scalepack (Otwinowski & Minor, 1997)'
_computing_molecular_graphics
; 
ORTEP-II (Johnson 1976) in teXsan (MSC, 1992-1997)
;
_computing_publication_material 'CRYSTALS (Watkin et al 2003)'
_computing_structure_refinement 'CRYSTALS (Watkin et al 2003)'
_computing_structure_solution 'SIR92 (Altomare et al, 1994)'
_diffrn_ambient_temperature 200
_diffrn_measured_fraction_theta_full 0.992
_diffrn_measured_fraction_theta_max 0.992
_diffrn_measurement_device_type 'Nonius KappaCCD'
_diffrn_measurement_method ' \f and \w scans with CCD '
_diffrn_radiation_monochromator graphite
_diffrn_radiation_type 'Mo K\a'
_diffrn_radiation_wavelength 0.71073
_diffrn_reflns_av_R_equivalents 0.106
_diffrn_reflns_limit_h_max 8
_diffrn_reflns_limit_h_min -8
_diffrn_reflns_limit_k_max 12
_diffrn_reflns_limit_k_min -12
_diffrn_reflns_limit_l_max 31
_diffrn_reflns_limit_l_min -31
_diffrn_reflns_number 32282
_diffrn_reflns_theta_full 27.46
_diffrn_reflns_theta_max 27.465
_diffrn_reflns_theta_min 3.000
_diffrn_standards_number 0
_exptl_absorpt_coefficient_mu 0.097
_exptl_absorpt_correction_T_max 0.987
_exptl_absorpt_correction_T_min 0.968
_exptl_absorpt_correction_type integration
_exptl_absorpt_process_details
;
via Gaussian method (Coppens, 1970) implemented in maXus (2000)
;
_exptl_crystal_colour colourless
_exptl_crystal_density_diffrn 1.376
_exptl_crystal_density_meas ?
_exptl_crystal_description needle
_exptl_crystal_F_000 728
_exptl_crystal_size_max 0.48
_exptl_crystal_size_mid 0.20
_exptl_crystal_size_min 0.15
_refine_diff_density_max 0.29
_refine_diff_density_min -0.26
_refine_ls_extinction_method None
_refine_ls_goodness_of_fit_ref 0.9950
_refine_ls_hydrogen_treatment refxyz
_refine_ls_matrix_type full
_refine_ls_number_parameters 293
_refine_ls_number_reflns 3752
_refine_ls_number_restraints 18
_refine_ls_R_factor_all 0.0815
_refine_ls_R_factor_gt 0.0705
_refine_ls_shift/su_max 0.023505
_refine_ls_structure_factor_coef Fsqd
_refine_ls_weighting_details
;
 Method= Modified Sheldrick 
 w=1/[\s^2^(F^2^) + ( 0.17P)^2^ + 0.00P] 
 ,where P=(max(Fo^2^,0) + 2Fc^2^)/3 
;
_refine_ls_weighting_scheme calc
_refine_ls_wR_factor_all 0.2157
_refine_ls_wR_factor_gt 0.2094
_refine_ls_wR_factor_ref 0.2157
_reflns_limit_h_max 8
_reflns_limit_h_min -8
_reflns_limit_k_max 12
_reflns_limit_k_min 0
_reflns_limit_l_max 31
_reflns_limit_l_min 0
_reflns_number_gt 2980
_reflns_number_total 3752
_reflns_threshold_expression I>2.0\s(I)
_oxford_diffrn_Wilson_B_factor 2.53
_oxford_diffrn_Wilson_scale 1.41
_oxford_refine_ls_scale 0.901(7)
_oxford_structure_analysis_title '5071742 she0814'
_cod_data_source_file jo5b02583_si_001.cif
_cod_data_source_block compound_54
_cod_depositor_comments
;
The following automatic conversions were performed:

'_symmetry_cell_setting' value 'Monoclinic' changed to 'monoclinic'
according to
/usr/data/users/saulius/crontab/automatic-downloads/current/ACS/lib/dictionaries/cif_core.dic
dictionary named 'cif_core.dic' version 2.4.2 from 2011-04-26.

'_exptl_crystal_density_meas' value 'not measured' was changed to '?'
- the value is perceived as not measured.

Automatic conversion script
Id: cif_fix_values 4268 2015-11-12 08:31:59Z antanas 
;
_cod_original_sg_symbol_Hall '-P 2ybc '
_cod_original_sg_symbol_H-M 'P 1 21/c 1 '
_cod_database_code 4031881

loop_
_symmetry_equiv_pos_as_xyz
x,y,z
-x,-y,-z
-x,y+1/2,-z+1/2
x,-y+1/2,z+1/2

loop_
_atom_site_label
_atom_site_type_symbol
_atom_site_fract_x
_atom_site_fract_y
_atom_site_fract_z
_atom_site_U_iso_or_equiv
_atom_site_occupancy
_atom_site_adp_type
_atom_site_refinement_flags_posn
O12 O 0.3305(4) 0.6826(3) 0.50108(9) 0.0504 1.0000 Uani .
O16 O -0.1499(3) 0.9506(2) 0.55253(9) 0.0380 1.0000 Uani .
O21 O 0.3472(4) 0.2585(2) 0.64979(11) 0.0437 1.0000 Uani .
O25 O 0.9101(3) 0.4569(3) 0.60991(10) 0.0417 1.0000 Uani .
N13 N 0.0592(3) 0.7904(2) 0.52467(9) 0.0286 1.0000 Uani D
N22 N 0.6483(4) 0.3282(2) 0.62908(9) 0.0311 1.0000 Uani D
C1 C 0.3640(4) 0.8592(3) 0.57182(11) 0.0310 1.0000 Uani .
C2 C 0.2003(4) 0.9512(3) 0.58844(11) 0.0300 1.0000 Uani .
C3 C 0.1794(5) 0.9451(3) 0.65020(12) 0.0326 1.0000 Uani .
C4 C 0.1867(4) 0.8023(3) 0.67159(10) 0.0270 1.0000 Uani .
C5 C 0.3267(4) 0.7199(3) 0.65570(10) 0.0239 1.0000 Uani .
C6 C 0.3528(4) 0.5720(3) 0.67129(10) 0.0243 1.0000 Uani .
C7 C 0.3974(4) 0.4915(3) 0.62005(10) 0.0235 1.0000 Uani .
C8 C 0.5746(4) 0.5446(3) 0.59417(11) 0.0258 1.0000 Uani .
C9 C 0.6380(4) 0.6891(3) 0.60883(13) 0.0307 1.0000 Uani .
C10 C 0.4733(4) 0.7842(3) 0.62200(12) 0.0273 1.0000 Uani .
C11 C 0.2579(4) 0.7657(3) 0.52882(11) 0.0320 1.0000 Uani .
C14 C -0.0860(5) 0.7155(3) 0.48761(12) 0.0374 1.0000 Uani D
C15 C 0.0137(4) 0.9032(3) 0.55447(10) 0.0275 1.0000 Uani .
C17 C 0.0516(4) 0.7622(3) 0.71029(11) 0.0307 1.0000 Uani .
C18 C -0.0651(5) 0.8428(4) 0.73527(14) 0.0439 1.0000 Uani .
C19 C 0.5089(5) 0.5517(3) 0.72102(11) 0.0343 1.0000 Uani .
C20 C 0.4524(4) 0.3453(3) 0.63449(11) 0.0289 1.0000 Uani .
C23 C 0.7539(5) 0.2019(3) 0.64043(15) 0.0443 1.0000 Uani D
C24 C 0.7356(4) 0.4442(3) 0.61099(11) 0.0289 1.0000 Uani .
H11 H 0.482(5) 0.900(4) 0.5573(15) 0.0375 1.0000 Uiso .
H21 H 0.226(5) 1.046(4) 0.5795(14) 0.0357 1.0000 Uiso .
H31 H 0.294(5) 1.003(4) 0.6695(15) 0.0390 1.0000 Uiso .
H32 H 0.050(5) 0.981(4) 0.6529(15) 0.0390 1.0000 Uiso .
H61 H 0.225(5) 0.539(3) 0.6801(14) 0.0291 1.0000 Uiso .
H71 H 0.270(5) 0.492(3) 0.5965(14) 0.0281 1.0000 Uiso .
H81 H 0.546(5) 0.535(3) 0.5552(15) 0.0310 1.0000 Uiso .
H91 H 0.733(5) 0.687(4) 0.6427(16) 0.0372 1.0000 Uiso .
H92 H 0.690(5) 0.731(4) 0.5796(16) 0.0372 1.0000 Uiso .
H101 H 0.549(5) 0.865(4) 0.6459(13) 0.0325 1.0000 Uiso .
H141 H -0.218(3) 0.754(3) 0.4856(10) 0.0441 1.0000 Uiso D
H142 H -0.091(4) 0.623(2) 0.5018(10) 0.0441 1.0000 Uiso D
H143 H -0.039(3) 0.714(3) 0.4523(8) 0.0441 1.0000 Uiso D
H171 H 0.043(5) 0.664(4) 0.7170(15) 0.0370 1.0000 Uiso .
H181 H -0.176(6) 0.814(5) 0.7605(18) 0.0534 1.0000 Uiso .
H182 H -0.088(6) 0.950(4) 0.7231(18) 0.0534 1.0000 Uiso .
H191 H 0.538(5) 0.454(4) 0.7344(15) 0.0406 1.0000 Uiso .
H192 H 0.464(5) 0.606(4) 0.7514(17) 0.0406 1.0000 Uiso .
H193 H 0.653(6) 0.577(4) 0.7138(16) 0.0406 1.0000 Uiso .
H231 H 0.893(3) 0.219(2) 0.6461(12) 0.0530 1.0000 Uiso D
H232 H 0.711(4) 0.160(3) 0.6720(10) 0.0530 1.0000 Uiso D
H233 H 0.726(4) 0.141(2) 0.6102(9) 0.0530 1.0000 Uiso D

loop_
_atom_site_aniso_label
_atom_site_aniso_U_11
_atom_site_aniso_U_22
_atom_site_aniso_U_33
_atom_site_aniso_U_23
_atom_site_aniso_U_13
_atom_site_aniso_U_12
O12 0.0559(13) 0.0639(16) 0.0293(10) -0.0107(11) -0.0024(10) 0.0269(12)
O16 0.0414(11) 0.0322(11) 0.0408(11) -0.0023(9) 0.0066(9) 0.0064(9)
O21 0.0547(13) 0.0227(10) 0.0551(14) 0.0034(10) 0.0124(11) -0.0003(9)
O25 0.0269(10) 0.0496(13) 0.0489(13) -0.0085(11) 0.0066(9) 0.0072(9)
N13 0.0371(12) 0.0243(11) 0.0241(10) -0.0012(9) 0.0029(9) 0.0025(9)
N22 0.0382(12) 0.0278(12) 0.0273(11) -0.0001(9) 0.0045(9) 0.0102(10)
C1 0.0351(13) 0.0275(14) 0.0312(14) 0.0079(11) 0.0073(11) -0.0006(11)
C2 0.0405(14) 0.0187(12) 0.0305(13) 0.0031(10) 0.0029(11) -0.0006(11)
C3 0.0440(15) 0.0228(13) 0.0307(14) -0.0007(11) 0.0039(11) 0.0071(12)
C4 0.0361(13) 0.0223(12) 0.0224(12) -0.0012(10) 0.0029(10) 0.0025(10)
C5 0.0286(12) 0.0211(12) 0.0214(11) -0.0008(9) 0.0006(9) -0.0012(10)
C6 0.0271(12) 0.0219(12) 0.0241(12) 0.0002(9) 0.0042(9) 0.0029(9)
C7 0.0236(11) 0.0214(12) 0.0253(12) -0.0025(10) 0.0023(9) -0.0012(9)
C8 0.0255(11) 0.0265(13) 0.0254(12) -0.0012(10) 0.0038(9) 0.0015(10)
C9 0.0267(12) 0.0274(14) 0.0388(15) 0.0009(12) 0.0070(11) -0.0038(10)
C10 0.0302(12) 0.0213(12) 0.0298(13) 0.0023(10) 0.0017(10) -0.0026(10)
C11 0.0417(15) 0.0318(14) 0.0225(11) 0.0022(11) 0.0037(10) 0.0065(12)
C14 0.0484(17) 0.0341(15) 0.0278(14) -0.0062(11) -0.0022(12) 0.0020(13)
C15 0.0364(13) 0.0220(12) 0.0247(12) 0.0048(10) 0.0062(10) 0.0023(10)
C17 0.0360(14) 0.0304(14) 0.0260(12) 0.0001(11) 0.0048(11) 0.0058(11)
C18 0.0513(17) 0.0431(18) 0.0395(16) -0.0068(14) 0.0140(14) 0.0097(15)
C19 0.0430(15) 0.0323(15) 0.0259(13) -0.0012(12) -0.0020(11) 0.0081(12)
C20 0.0359(13) 0.0220(12) 0.0282(13) -0.0035(10) 0.0021(10) 0.0015(10)
C23 0.0560(19) 0.0344(16) 0.0428(17) -0.0014(14) 0.0080(14) 0.0224(15)
C24 0.0302(13) 0.0309(14) 0.0255(12) -0.0074(10) 0.0024(10) 0.0050(10)

loop_
_atom_type_symbol
_atom_type_scat_dispersion_real
_atom_type_scat_dispersion_imag
_atom_type_scat_Cromer_Mann_a1
_atom_type_scat_Cromer_Mann_b1
_atom_type_scat_Cromer_Mann_a2
_atom_type_scat_Cromer_Mann_b2
_atom_type_scat_Cromer_Mann_a3
_atom_type_scat_Cromer_Mann_b3
_atom_type_scat_Cromer_Mann_a4
_atom_type_scat_Cromer_Mann_b4
_atom_type_scat_Cromer_Mann_c
_atom_type_scat_source
C 0.0033 0.0016 2.3100 20.8439 1.0200 10.2075 1.5886 0.5687 0.8650 51.6512 0.2156 'International Tables Vol C 4.2.6.8 and 6.1.1.4'
H 0.0000 0.0000 0.4930 10.5109 0.3229 26.1257 0.1402 3.1424 0.0408 57.7998 0.0030 'International Tables Vol C 4.2.6.8 and 6.1.1.4'
N 0.0061 0.0033 12.2126 0.0057 3.1322 9.8933 2.0125 28.9975 1.1663 0.5826 -11.5290 'International Tables Vol C 4.2.6.8 and 6.1.1.4'
O 0.0106 0.0060 3.0485 13.2771 2.2868 5.7011 1.5463 0.3239 0.8670 32.9089 0.2508 'International Tables Vol C 4.2.6.8 and 6.1.1.4'

loop_
_exptl_crystal_face_index_h
_exptl_crystal_face_index_k
_exptl_crystal_face_index_l
_exptl_crystal_face_perp_dist
1 0 0 0.240
-1 0 0 0.240
0 -2 3 0.042
0 2 -3 0.110
0 -1 -2 0.070
0 1 2 0.100
0 0 -18 0.120
0 0 18 0.090
0 7 0 0.114
0 -5 0 0.052
-3 0 4 0.229

loop_
_geom_angle_atom_site_label_1
_geom_angle_atom_site_label_2
_geom_angle_atom_site_label_3
_geom_angle
_geom_angle_publ_flag
C11 N13 C14 123.0(2) yes
C11 N13 C15 112.8(2) yes
C14 N13 C15 123.7(2) yes
C20 N22 C23 123.7(3) yes
C20 N22 C24 113.1(2) yes
C23 N22 C24 123.2(3) yes
C2 C1 C10 111.5(2) yes
C2 C1 C11 104.2(2) yes
C10 C1 C11 113.8(2) yes
C2 C1 H11 120(2) no
C10 C1 H11 98(2) no
C11 C1 H11 109(2) no
C1 C2 C3 113.5(2) yes
C1 C2 C15 105.0(2) yes
C3 C2 C15 110.8(2) yes
C1 C2 H21 110(2) no
C3 C2 H21 107(2) no
C15 C2 H21 109.8(20) no
C2 C3 C4 112.1(2) yes
C2 C3 H31 106(2) no
C4 C3 H31 112(2) no
C2 C3 H32 105(2) no
C4 C3 H32 108(2) no
H31 C3 H32 115(3) no
C3 C4 C5 117.3(2) yes
C3 C4 C17 119.0(2) yes
C5 C4 C17 123.6(2) yes
C4 C5 C6 125.0(2) yes
C4 C5 C10 116.4(2) yes
C6 C5 C10 118.5(2) yes
C5 C6 C7 108.6(2) yes
C5 C6 C19 112.1(2) yes
C7 C6 C19 113.1(2) yes
C5 C6 H61 107.4(19) no
C7 C6 H61 106.1(20) no
C19 C6 H61 109.3(20) no
C6 C7 C8 114.1(2) yes
C6 C7 C20 111.4(2) yes
C8 C7 C20 103.7(2) yes
C6 C7 H71 103.1(19) no
C8 C7 H71 116.4(20) no
C20 C7 H71 108.2(20) no
C7 C8 C9 116.1(2) yes
C7 C8 C24 104.5(2) yes
C9 C8 C24 112.2(2) yes
C7 C8 H81 108.0(20) no
C9 C8 H81 110(2) no
C24 C8 H81 105(2) no
C8 C9 C10 115.5(2) yes
C8 C9 H91 109(2) no
C10 C9 H91 105(2) no
C8 C9 H92 111(2) no
C10 C9 H92 104(2) no
H91 C9 H92 112(3) no
C9 C10 C1 114.8(2) yes
C9 C10 C5 114.3(2) yes
C1 C10 C5 110.4(2) yes
C9 C10 H101 104.7(17) no
C1 C10 H101 103.1(18) no
C5 C10 H101 108.4(18) no
C1 C11 N13 109.0(2) yes
C1 C11 O12 127.6(3) yes
N13 C11 O12 123.4(3) yes
N13 C14 H141 112.8(14) no
N13 C14 H142 107.6(14) no
H141 C14 H142 107.9(16) no
N13 C14 H143 107.0(14) no
H141 C14 H143 111.9(16) no
H142 C14 H143 109.4(16) no
C2 C15 N13 108.3(2) yes
C2 C15 O16 127.8(3) yes
N13 C15 O16 123.8(3) yes
C4 C17 C18 127.1(3) yes
C4 C17 H171 116(2) no
C18 C17 H171 117(2) no
C17 C18 H181 128(2) no
C17 C18 H182 121(2) no
H181 C18 H182 109(3) no
C6 C19 H191 118(2) no
C6 C19 H192 106(2) no
H191 C19 H192 109(3) no
C6 C19 H193 114(2) no
H191 C19 H193 97(3) no
H192 C19 H193 112(3) no
C7 C20 N22 108.0(2) yes
C7 C20 O21 127.4(3) yes
N22 C20 O21 124.6(3) yes
N22 C23 H231 109.7(15) no
N22 C23 H232 109.7(15) no
H231 C23 H232 110.8(16) no
N22 C23 H233 110.1(15) no
H231 C23 H233 108.9(16) no
H232 C23 H233 107.6(16) no
C8 C24 N22 107.7(2) yes
C8 C24 O25 128.3(3) yes
N22 C24 O25 124.0(3) yes

loop_
_geom_bond_atom_site_label_1
_geom_bond_atom_site_label_2
_geom_bond_distance
_geom_bond_publ_flag
O12 C11 1.214(4) yes
O16 C15 1.210(4) yes
O21 C20 1.211(4) yes
O25 C24 1.204(3) yes
N13 C11 1.373(4) yes
N13 C14 1.463(4) yes
N13 C15 1.392(3) yes
N22 C20 1.374(4) yes
N22 C23 1.453(4) yes
N22 C24 1.393(4) yes
C1 C2 1.538(4) yes
C1 C10 1.551(4) yes
C1 C11 1.520(4) yes
C1 H11 1.00(4) no
C2 C3 1.545(4) yes
C2 C15 1.512(4) yes
C2 H21 0.98(4) no
C3 C4 1.507(4) yes
C3 H31 1.04(4) no
C3 H32 0.96(4) no
C4 C5 1.352(4) yes
C4 C17 1.463(4) yes
C5 C6 1.518(3) yes
C5 C10 1.519(4) yes
C6 C7 1.554(3) yes
C6 C19 1.534(4) yes
C6 H61 0.98(3) no
C7 C8 1.531(4) yes
C7 C20 1.526(4) yes
C7 H71 0.98(3) no
C8 C9 1.525(4) yes
C8 C24 1.502(4) yes
C8 H81 0.96(3) no
C9 C10 1.534(4) yes
C9 H91 0.99(4) no
C9 H92 0.94(4) no
C10 H101 1.09(3) no
C14 H141 0.975(18) no
C14 H142 0.985(18) no
C14 H143 0.964(18) no
C17 C18 1.332(4) yes
C17 H171 0.99(4) no
C18 H181 1.07(4) no
C18 H182 1.11(4) no
C19 H191 1.04(4) no
C19 H192 1.00(4) no
C19 H193 1.05(4) no
C23 H231 0.957(18) no
C23 H232 0.958(18) no
C23 H233 0.955(18) no

loop_
_geom_contact_atom_site_label_1
_geom_contact_atom_site_label_2
_geom_contact_distance
_geom_contact_site_symmetry_2
_geom_contact_publ_flag
O12 C24 3.011(4) 2_666 no
O12 N22 3.225(3) 2_666 no
O12 O25 3.309(3) 2_666 no
O12 C8 3.369(4) 2_666 no
O16 C15 3.241(4) 2_576 no
O16 N13 3.295(3) 2_576 no
O16 C9 3.351(4) 1_455 no
O16 C23 3.414(4) 1_465 no
O16 C11 3.474(4) 2_576 no
O16 C1 3.536(4) 1_455 no
O16 C2 3.576(4) 2_576 no
O21 C3 3.308(4) 1_545 no
O21 C2 3.487(4) 1_545 no
O25 C14 3.292(4) 2_666 no
O25 C7 3.331(3) 1_655 no
O25 C6 3.408(3) 1_655 no
C15 C15 3.281(5) 2_576 no

loop_
_geom_torsion_atom_site_label_1
_geom_torsion_atom_site_label_2
_geom_torsion_atom_site_label_3
_geom_torsion_atom_site_label_4
_geom_torsion
_geom_torsion_publ_flag
O12 C11 N13 C14 2.2(4) no
O12 C11 N13 C15 -170.9(3) no
O12 C11 C1 C2 174.0(3) no
O12 C11 C1 C10 -64.4(4) no
O16 C15 N13 C11 172.8(3) no
O16 C15 N13 C14 -0.3(4) no
O16 C15 C2 C1 -176.5(3) no
O16 C15 C2 C3 60.5(4) no
O21 C20 N22 C23 0.9(4) no
O21 C20 N22 C24 -179.7(3) no
O21 C20 C7 C6 66.5(4) no
O21 C20 C7 C8 -170.3(3) no
O25 C24 N22 C20 170.5(3) no
O25 C24 N22 C23 -10.2(4) no
O25 C24 C8 C7 -163.6(3) no
O25 C24 C8 C9 -37.0(4) no
N13 C11 C1 C2 -5.0(3) no
N13 C11 C1 C10 116.6(3) no
N13 C15 C2 C1 4.0(3) no
N13 C15 C2 C3 -118.9(3) no
N22 C20 C7 C6 -111.3(2) no
N22 C20 C7 C8 11.8(3) no
N22 C24 C8 C7 16.3(3) no
N22 C24 C8 C9 142.9(2) no
C1 C2 C3 C4 -44.5(3) no
C1 C10 C5 C4 -53.2(3) no
C1 C10 C5 C6 129.7(2) no
C1 C10 C9 C8 -89.0(3) no
C1 C11 N13 C14 -178.8(2) no
C1 C11 N13 C15 8.1(3) no
C2 C1 C10 C5 48.5(3) no
C2 C1 C10 C9 179.5(2) no
C2 C3 C4 C5 44.3(3) no
C2 C3 C4 C17 -139.0(3) no
C2 C15 N13 C11 -7.7(3) no
C2 C15 N13 C14 179.2(2) no
C3 C2 C1 C10 -1.4(3) no
C3 C2 C1 C11 121.8(3) no
C3 C4 C5 C6 -177.8(2) no
C3 C4 C5 C10 5.3(3) no
C3 C4 C17 C18 -9.3(4) no
C4 C3 C2 C15 73.4(3) no
C4 C5 C6 C7 138.2(3) no
C4 C5 C6 C19 -96.1(3) no
C4 C5 C10 C9 175.5(2) no
C5 C4 C17 C18 167.2(3) no
C5 C6 C7 C8 55.4(3) no
C5 C6 C7 C20 172.4(2) no
C5 C10 C1 C11 -69.0(3) no
C5 C10 C9 C8 40.1(3) no
C6 C5 C4 C17 5.7(4) no
C6 C5 C10 C9 -1.6(3) no
C6 C7 C8 C9 -19.4(3) no
C6 C7 C8 C24 104.8(3) no
C7 C6 C5 C10 -44.9(3) no
C7 C8 C9 C10 -29.1(3) no
C7 C20 N22 C23 178.9(2) no
C7 C20 N22 C24 -1.8(3) no
C8 C7 C6 C19 -69.7(3) no
C8 C24 N22 C20 -9.4(3) no
C8 C24 N22 C23 169.9(3) no
C9 C8 C7 C20 -140.8(2) no
C9 C10 C1 C11 62.0(3) no
C10 C1 C2 C15 -122.6(2) no
C10 C5 C4 C17 -171.2(2) no
C10 C5 C6 C19 80.7(3) no
C10 C9 C8 C24 -149.2(3) no
C11 C1 C2 C15 0.5(3) no
C19 C6 C7 C20 47.3(3) no
C20 C7 C8 C24 -16.6(3) no

loop_
_oxford_twin_element_scale_factors
0.775(2)
0.225(2)
